data_7133901
loop_
_publ_author_name
'Nguyen, Le Anh'
'Ngo, Quoc Anh'
'Retailleau, Pascal'
'Nguyen, Thanh Binh'

_publ_section_title
;
 Room temperature dithiocarbamation of 2-tetralones with elemental sulfur
 and isothiocyanates S<sub>8</sub>/R-N&#xe001;C&#xe001;S: atom-efficient
 access to 4-hydroxythiazolidine-2-thiones.
;
_journal_issue 92
_journal_name_full 'Chemical communications (Cambridge, England)'
_journal_page_first 13586
_journal_page_last 13589
_journal_paper_doi 10.1039/d4cc05053c
_journal_volume 60
_journal_year 2024
_chemical_formula_moiety 'C18 H15 N O S2'
_chemical_formula_sum 'C18 H15 N O S2'
_chemical_formula_weight 325.458
_chemical_name_systematic
;
'8-methoxy-3-phenyl-4,5-dihydronaphtho[2,1-d]thiazole-2(3H)-thione'
;
_space_group_crystal_system monoclinic
_space_group_IT_number 14
_space_group_name_Hall '-P 2ybc'
_space_group_name_H-M_alt 'P 1 21/c 1'
_symmetry_Int_Tables_number 14
_atom_sites_solution_primary dual
_audit_creation_date 2024-08-06
_audit_creation_method
;
Olex2 1.5-ac6-019
(compiled 2024.02.14 svn.r2f8d729c for Rigaku Oxford Diffraction, GUI svn.r6920)
;
_audit_update_record
;
2024-08-06 deposited with the CCDC.	2024-10-28 downloaded from the CCDC.
;
_cell_angle_alpha 90
_cell_angle_beta 106.341(9)
_cell_angle_gamma 90
_cell_formula_units_Z 4
_cell_length_a 11.1398(10)
_cell_length_b 14.0582(10)
_cell_length_c 10.5753(9)
_cell_measurement_reflns_used 5823
_cell_measurement_temperature 293(2)
_cell_measurement_theta_max 27.5050
_cell_measurement_theta_min 2.4780
_cell_volume 1589.2(2)
_computing_molecular_graphics 'Olex2 1.5-ac6-019 (Dolomanov et al., 2009)'
_computing_publication_material 'Olex2 1.5-ac6-019 (Dolomanov et al., 2009)'
_computing_structure_refinement 'olex2.refine 1.5-ac6-019 (Bourhis et al., 2015)'
_computing_structure_solution 'SHELXT  (Sheldrick, 2015)'
_diffrn_ambient_temperature 293(2)
_diffrn_detector 'Hybrid Pixel Array Detector'
_diffrn_detector_area_resol_mean 5.8140
_diffrn_measured_fraction_theta_full 0.9983
_diffrn_measured_fraction_theta_max 0.9470
_diffrn_measurement_device 'four-circle diffractometer'
_diffrn_measurement_device_type 'XtaLAB AFC12 (RINC): Kappa single'
_diffrn_radiation_monochromator mirror
_diffrn_radiation_probe x-ray
_diffrn_radiation_type 'Mo K\a'
_diffrn_radiation_wavelength 0.71073
_diffrn_reflns_av_R_equivalents 0.0401
_diffrn_reflns_av_unetI/netI 0.0331
_diffrn_reflns_Laue_measured_fraction_full 0.9983
_diffrn_reflns_Laue_measured_fraction_max 0.9470
_diffrn_reflns_limit_h_max 14
_diffrn_reflns_limit_h_min -14
_diffrn_reflns_limit_k_max 19
_diffrn_reflns_limit_k_min -18
_diffrn_reflns_limit_l_max 14
_diffrn_reflns_limit_l_min -13
_diffrn_reflns_number 21360
_diffrn_reflns_point_group_measured_fraction_full 0.9983
_diffrn_reflns_point_group_measured_fraction_max 0.9470
_diffrn_reflns_theta_full 25.2417
_diffrn_reflns_theta_max 28.70
_diffrn_reflns_theta_min 2.48
_diffrn_source 'micro-focus sealed X-ray tube'
_diffrn_source_type 'Rigaku (Mo) X-ray Source'
_exptl_absorpt_coefficient_mu 0.335
_exptl_absorpt_correction_T_max 1.000
_exptl_absorpt_correction_T_min 0.799
_exptl_absorpt_correction_type gaussian
_exptl_absorpt_process_details
;
CrysAlisPro 1.171.43.130a (Rigaku Oxford Diffraction, 2024)
Numerical absorption correction based on gaussian integration over
a multifaceted crystal model
Empirical absorption correction using spherical harmonics,
implemented in SCALE3 ABSPACK scaling algorithm.
;
_exptl_crystal_colour colourless
_exptl_crystal_density_diffrn 1.360
_exptl_crystal_description 'rectangular plate'
_exptl_crystal_F_000 680
_exptl_crystal_size_max 0.364
_exptl_crystal_size_mid 0.099
_exptl_crystal_size_min 0.047
_refine_diff_density_max 0.2253
_refine_diff_density_min -0.2040
_refine_diff_density_rms 0.0559
_refine_ls_d_res_high 0.7400
_refine_ls_d_res_low 8.2283
_refine_ls_goodness_of_fit_ref 1.0354
_refine_ls_hydrogen_treatment refall
_refine_ls_matrix_type full
_refine_ls_number_constraints 0
_refine_ls_number_parameters 334
_refine_ls_number_reflns 3881
_refine_ls_number_restraints 0
_refine_ls_restrained_S_all 1.0354
_refine_ls_R_factor_all 0.0491
_refine_ls_R_factor_gt 0.0281
_refine_ls_shift/su_max 0.0006
_refine_ls_shift/su_mean 0.0000
_refine_ls_structure_factor_coef Fsqd
_refine_ls_weighting_details 'w=1/[\s^2^(Fo^2^)+(0.0119P)^2^+0.1361P] where P=(Fo^2^+2Fc^2^)/3'
_refine_ls_weighting_scheme calc
_refine_ls_wR_factor_gt 0.0492
_refine_ls_wR_factor_ref 0.0537
_reflns_Friedel_coverage 0.0
_reflns_limit_h_max 14
_reflns_limit_h_min -14
_reflns_limit_k_max 18
_reflns_limit_k_min 0
_reflns_limit_l_max 14
_reflns_limit_l_min 0
_reflns_number_gt 2882
_reflns_number_total 3884
_reflns_threshold_expression I>=2u(I)
_cod_data_source_file d4cc05053c2.cif
_cod_data_source_block LA037TF
_cod_depositor_comments 'Adding full bibliography for 7133900--7133901.cif.'
_cod_original_cell_volume 1589.3(2)
_cod_database_code 7133901
_olex2_refinement_description
;
1. Fixed Uiso
 At 1.2 times of:
  All C(H) groups, All C(H,H) groups
 At 1.5 times of:
  All C(H,H,H) groups
;
_olex2_refine_details
;
Refinement using NoSpherA2, an implementation of
NOn-SPHERical Atom-form-factors in Olex2.
Please cite:
F. Kleemiss et al. Chem. Sci. DOI 10.1039/D0SC05526C - 2021
NoSpherA2 implementation of HAR makes use of
tailor-made aspherical atomic form factors calculated
on-the-fly from a Hirshfeld-partitioned electron density (ED) - not from
spherical-atom form factors.

The ED is calculated from a gaussian basis set single determinant SCF
wavefunction - either Hartree-Fock or DFT using selected funtionals
 - for a fragment of the crystal.
This fragment can be embedded in an electrostatic crystal field by employing 
cluster charges
or modelled using implicit solvation models, depending on the software used.
The following options were used:
   SOFTWARE:       discambMATTS
   PARTITIONING:   NoSpherA2
   INT ACCURACY:   Normal
   METHOD:         B3LYP
   BASIS SET:      def2-SVP
   CHARGE:         0
   MULTIPLICITY:   1
   DATE:           2024-08-06_09-37-35
;
_olex2_submission_special_instructions 'No special instructions were received'

loop_
_space_group_symop_id
_space_group_symop_operation_xyz
1 x,y,z
2 -x,y+1/2,-z+1/2
3 -x,-y,-z
4 x,-y-1/2,z-1/2

loop_
_atom_site_label
_atom_site_type_symbol
_atom_site_fract_x
_atom_site_fract_y
_atom_site_fract_z
_atom_site_U_iso_or_equiv
_atom_site_adp_type
_atom_site_occupancy
_atom_site_refinement_flags_posn
S3 S 0.46532(3) 0.609668(18) 0.55749(3) 0.04557(8) Uani 1.000000 .
S5 S 0.23601(3) 0.58048(2) 0.33173(3) 0.05587(10) Uani 1.000000 .
N4 N 0.32661(8) 0.74695(6) 0.45199(8) 0.0405(2) Uani 1.000000 .
O15 O 0.81029(9) 0.63493(6) 1.02620(9) 0.0673(3) Uani 1.000000 .
C17 C 0.22666(10) 0.80239(7) 0.36969(10) 0.0418(2) Uani 1.000000 .
C2 C 0.50391(10) 0.72282(7) 0.62136(10) 0.0389(2) Uani 1.000000 .
C7 C 0.42604(14) 0.89009(9) 0.58856(15) 0.0500(3) Uani 1.000000 .
H7A H 0.3586(14) 0.9016(10) 0.6451(16) 0.081(5) Uani 1.000000 .
H7B H 0.3917(15) 0.9339(10) 0.5014(15) 0.079(5) Uani 1.000000 .
C1 C 0.42100(10) 0.78716(7) 0.55250(10) 0.0387(2) Uani 1.000000 .
C4 C 0.33413(10) 0.65044(8) 0.43947(10) 0.0428(2) Uani 1.000000 .
C14 C 0.60047(10) 0.74681(7) 0.74119(10) 0.0398(2) Uani 1.000000 .
C8 C 0.55883(16) 0.91661(9) 0.66564(15) 0.0550(3) Uani 1.000000 .
H8A H 0.6173(16) 0.9184(11) 0.5947(18) 0.098(6) Uani 1.000000 .
H8B H 0.5615(15) 0.9850(12) 0.7103(14) 0.094(5) Uani 1.000000 .
C9 C 0.62144(11) 0.84436(7) 0.76891(11) 0.0446(3) Uani 1.000000 .
C13 C 0.66572(11) 0.67858(8) 0.82867(12) 0.0463(3) Uani 1.000000 .
H13 H 0.6513(13) 0.6049(10) 0.8077(13) 0.079(5) Uani 1.000000 .
C22 C 0.23057(13) 0.82697(9) 0.24492(12) 0.0502(3) Uani 1.000000 .
H22 H 0.3086(14) 0.8019(12) 0.2131(14) 0.100(6) Uani 1.000000 .
C11 C 0.76993(13) 0.80257(9) 0.97717(13) 0.0555(3) Uani 1.000000 .
H11 H 0.8353(15) 0.8244(11) 1.0706(15) 0.102(6) Uani 1.000000 .
C12 C 0.75143(11) 0.70631(8) 0.94685(11) 0.0494(3) Uani 1.000000 .
C18 C 0.13067(14) 0.83297(11) 0.41862(15) 0.0644(4) Uani 1.000000 .
H18 H 0.1319(16) 0.8106(13) 0.5171(16) 0.119(7) Uani 1.000000 .
C10 C 0.70525(13) 0.87002(9) 0.88734(13) 0.0551(3) Uani 1.000000 .
H10 H 0.7210(15) 0.9444(10) 0.9110(14) 0.091(5) Uani 1.000000 .
C21 C 0.13642(15) 0.88354(10) 0.16690(14) 0.0596(3) Uani 1.000000 .
H21 H 0.1364(17) 0.9029(13) 0.0709(15) 0.114(6) Uani 1.000000 .
C20 C 0.04004(14) 0.91446(10) 0.21405(15) 0.0617(4) Uani 1.000000 .
H20 H -0.0326(15) 0.9585(11) 0.1553(15) 0.099(6) Uani 1.000000 .
C16 C 0.8977(2) 0.66037(17) 1.1470(2) 0.0743(5) Uani 1.000000 .
H16A H 0.968(2) 0.6984(16) 1.1290(19) 0.111(7) Uani 1.000000 .
H16B H 0.931(3) 0.5917(17) 1.190(3) 0.177(13) Uani 1.000000 .
H16C H 0.858(2) 0.695(2) 1.212(2) 0.147(11) Uani 1.000000 .
C19 C 0.03671(15) 0.88951(12) 0.33978(18) 0.0742(4) Uani 1.000000 .
H19 H -0.0367(16) 0.9142(12) 0.3755(18) 0.109(6) Uani 1.000000 .

loop_
_atom_site_aniso_label
_atom_site_aniso_U_11
_atom_site_aniso_U_22
_atom_site_aniso_U_33
_atom_site_aniso_U_12
_atom_site_aniso_U_13
_atom_site_aniso_U_23
S3 0.04660(16) 0.03096(13) 0.05624(17) 0.00045(12) 0.00972(13) -0.00465(11)
S5 0.05569(19) 0.05102(17) 0.05597(19) -0.01015(14) 0.00766(14) -0.00858(14)
N4 0.0439(5) 0.0380(5) 0.0412(5) 0.0009(4) 0.0142(4) 0.0012(4)
O15 0.0628(6) 0.0602(5) 0.0673(6) 0.0018(4) -0.0005(5) 0.0138(4)
C17 0.0432(6) 0.0426(6) 0.0419(6) 0.0026(5) 0.0156(5) 0.0025(4)
C2 0.0406(6) 0.0298(5) 0.0461(6) 0.0007(4) 0.0120(5) -0.0003(4)
C7 0.0635(9) 0.0316(6) 0.0526(8) 0.0070(6) 0.0126(6) 0.0008(5)
H7A 0.076(12) 0.063(10) 0.114(13) 0.013(8) 0.040(10) -0.018(9)
H7B 0.104(13) 0.052(9) 0.071(11) -0.001(8) 0.008(10) 0.014(8)
C1 0.0442(6) 0.0311(5) 0.0421(6) 0.0009(4) 0.0144(5) 0.0007(4)
C4 0.0439(6) 0.0394(6) 0.0455(6) -0.0031(5) 0.0131(5) -0.0037(5)
C14 0.0427(6) 0.0309(5) 0.0460(6) -0.0014(4) 0.0129(5) -0.0018(4)
C8 0.0688(9) 0.0315(6) 0.0607(9) -0.0026(6) 0.0114(7) -0.0011(6)
H8A 0.089(13) 0.086(12) 0.125(15) -0.004(9) 0.038(12) 0.010(11)
H8B 0.107(13) 0.077(12) 0.078(10) 0.031(10) -0.007(9) -0.023(10)
C9 0.0512(7) 0.0332(5) 0.0491(6) -0.0022(5) 0.0135(5) -0.0043(5)
C13 0.0443(7) 0.0363(6) 0.0546(7) -0.0018(5) 0.0077(5) 0.0034(5)
H13 0.091(12) 0.050(10) 0.076(10) -0.003(9) -0.011(8) 0.007(8)
C22 0.0572(8) 0.0545(7) 0.0407(6) 0.0075(6) 0.0168(6) 0.0058(5)
H22 0.086(13) 0.143(15) 0.094(11) 0.032(11) 0.064(10) 0.020(10)
C11 0.0549(8) 0.0526(7) 0.0540(8) -0.0028(6) 0.0070(6) -0.0062(6)
H11 0.118(14) 0.087(12) 0.071(11) -0.026(10) -0.022(10) -0.027(9)
C12 0.0448(7) 0.0503(7) 0.0498(7) -0.0016(5) 0.0080(5) 0.0029(5)
C18 0.0610(9) 0.0767(9) 0.0655(9) 0.0216(7) 0.0343(7) 0.0176(7)
H18 0.118(14) 0.170(18) 0.102(14) 0.041(12) 0.087(12) 0.041(13)
C10 0.0597(8) 0.0429(7) 0.0575(8) -0.0040(6) 0.0078(6) -0.0100(6)
H10 0.120(14) 0.043(10) 0.097(11) -0.006(10) 0.009(9) -0.013(9)
C21 0.0698(9) 0.0552(7) 0.0487(7) 0.0073(7) 0.0081(7) 0.0080(6)
H21 0.133(16) 0.139(16) 0.064(12) 0.030(12) 0.018(12) 0.032(11)
C20 0.0561(9) 0.0506(7) 0.0694(9) 0.0092(6) 0.0028(7) 0.0036(6)
H20 0.078(12) 0.084(12) 0.105(13) 0.029(10) -0.024(9) 0.004(10)
C16 0.0611(12) 0.0869(14) 0.0642(12) 0.0002(10) 0.0000(9) 0.0179(10)
H16A 0.076(15) 0.14(2) 0.116(15) 0.005(14) 0.032(12) -0.003(13)
H16B 0.20(3) 0.101(17) 0.16(2) 0.017(18) -0.073(17) 0.034(17)
H16C 0.13(2) 0.23(3) 0.068(15) -0.021(19) 0.021(13) 0.033(17)
C19 0.0580(9) 0.0804(10) 0.0901(12) 0.0260(8) 0.0305(8) 0.0136(8)
H19 0.073(13) 0.111(14) 0.160(16) 0.033(10) 0.059(12) -0.000(11)

loop_
_atom_type_symbol
_atom_type_scat_dispersion_real
_atom_type_scat_dispersion_imag
_atom_type_scat_source
_atom_type_scat_dispersion_source
C 0.00313 0.00162 'NoSpherA2: Chem.Sci. 2021, DOI:10.1039/D0SC05526C' 'Brennan, Cowan, Rev. Sci. Instrum., 1992, 63, 850'
H 0.00000 0.00000 'NoSpherA2: Chem.Sci. 2021, DOI:10.1039/D0SC05526C' 'Brennan, Cowan, Rev. Sci. Instrum., 1992, 63, 850'
N 0.00612 0.00332 'NoSpherA2: Chem.Sci. 2021, DOI:10.1039/D0SC05526C' 'Brennan, Cowan, Rev. Sci. Instrum., 1992, 63, 850'
O 0.01085 0.00610 'NoSpherA2: Chem.Sci. 2021, DOI:10.1039/D0SC05526C' 'Brennan, Cowan, Rev. Sci. Instrum., 1992, 63, 850'
S 0.12485 0.12449 'NoSpherA2: Chem.Sci. 2021, DOI:10.1039/D0SC05526C' 'Brennan, Cowan, Rev. Sci. Instrum., 1992, 63, 850'

loop_
_exptl_crystal_face_index_h
_exptl_crystal_face_index_k
_exptl_crystal_face_index_l
_exptl_crystal_face_perp_dist
2 1 -5 0.1774
-1 5 0 0.0531
1 -5 0 0.0398
-2 0 5 0.1723
-5 -1 0 0.0224
5 1 0 0.0243
1 -5 1 0.0408

loop_
_geom_angle_atom_site_label_1
_geom_angle_atom_site_label_2
_geom_angle_atom_site_label_3
_geom_angle
_geom_angle_site_symmetry_1
_geom_angle_site_symmetry_3
_geom_angle_publ_flag
C4 S3 C2 92.50(5) . . ?
C1 N4 C17 122.32(9) . . ?
C4 N4 C17 122.55(9) . . ?
C4 N4 C1 115.11(9) . . ?
C16 O15 C12 117.51(13) . . ?
C22 C17 N4 119.30(10) . . ?
C18 C17 N4 119.49(10) . . ?
C18 C17 C22 121.18(12) . . ?
C1 C2 S3 110.33(8) . . ?
C14 C2 S3 126.46(8) . . ?
C14 C2 C1 122.78(9) . . ?
H7B C7 H7A 104.3(11) . . ?
C1 C7 H7A 107.5(8) . . ?
C1 C7 H7B 110.7(7) . . ?
C8 C7 H7A 112.6(8) . . ?
C8 C7 H7B 111.9(8) . . ?
C8 C7 C1 109.60(11) . . ?
C2 C1 N4 113.33(9) . . ?
C7 C1 N4 123.80(10) . . ?
C7 C1 C2 122.71(10) . . ?
S5 C4 S3 123.90(7) . . ?
N4 C4 S3 108.71(8) . . ?
N4 C4 S5 127.39(8) . . ?
C9 C14 C2 116.52(9) . . ?
C13 C14 C2 122.79(9) . . ?
C13 C14 C9 120.61(10) . . ?
H8A C8 C7 107.9(9) . . ?
H8B C8 C7 111.1(8) . . ?
H8B C8 H8A 109.0(12) . . ?
C9 C8 C7 113.84(11) . . ?
C9 C8 H8A 105.1(8) . . ?
C9 C8 H8B 109.6(8) . . ?
C8 C9 C14 119.24(10) . . ?
C10 C9 C14 118.22(11) . . ?
C10 C9 C8 122.42(11) . . ?
H13 C13 C14 121.0(7) . . ?
C12 C13 C14 120.08(11) . . ?
C12 C13 H13 118.9(7) . . ?
H22 C22 C17 117.7(8) . . ?
C21 C22 C17 119.42(13) . . ?
C21 C22 H22 122.9(8) . . ?
C12 C11 H11 119.9(8) . . ?
C10 C11 H11 120.7(8) . . ?
C10 C11 C12 119.37(12) . . ?
C13 C12 O15 115.94(11) . . ?
C11 C12 O15 124.28(11) . . ?
C11 C12 C13 119.77(11) . . ?
H18 C18 C17 117.9(9) . . ?
C19 C18 C17 119.02(13) . . ?
C19 C18 H18 123.1(9) . . ?
C11 C10 C9 121.91(12) . . ?
H10 C10 C9 119.2(8) . . ?
H10 C10 C11 118.9(8) . . ?
H21 C21 C22 121.2(10) . . ?
C20 C21 C22 120.13(14) . . ?
C20 C21 H21 118.7(10) . . ?
H20 C20 C21 120.9(10) . . ?
C19 C20 C21 120.15(14) . . ?
C19 C20 H20 118.9(10) . . ?
H16A C16 O15 109.7(12) . . ?
H16B C16 O15 102.8(12) . . ?
H16B C16 H16A 111.3(18) . . ?
H16C C16 O15 113.6(13) . . ?
H16C C16 H16A 111.9(18) . . ?
H16C C16 H16B 107.1(19) . . ?
C20 C19 C18 120.10(14) . . ?
H19 C19 C18 120.2(10) . . ?
H19 C19 C20 119.7(10) . . ?

loop_
_geom_bond_atom_site_label_1
_geom_bond_atom_site_label_2
_geom_bond_distance
_geom_bond_site_symmetry_2
_geom_bond_publ_flag
S3 C2 1.7344(10) . ?
S3 C4 1.7308(11) . ?
S5 C4 1.6610(11) . ?
N4 C17 1.4350(13) . ?
N4 C1 1.3878(13) . ?
N4 C4 1.3681(14) . ?
O15 C12 1.3534(14) . ?
O15 C16 1.417(2) . ?
C17 C22 1.3765(16) . ?
C17 C18 1.3811(17) . ?
C2 C1 1.3502(14) . ?
C2 C14 1.4524(14) . ?
C7 H7A 1.096(16) . ?
C7 H7B 1.085(15) . ?
C7 C1 1.4934(15) . ?
C7 C8 1.521(2) . ?
C14 C9 1.4081(14) . ?
C14 C13 1.3878(15) . ?
C8 H8A 1.124(19) . ?
C8 H8B 1.067(16) . ?
C8 C9 1.5107(17) . ?
C9 C10 1.3829(17) . ?
C13 H13 1.062(14) . ?
C13 C12 1.3979(17) . ?
C22 H22 1.076(14) . ?
C22 C21 1.3880(18) . ?
C11 H11 1.093(14) . ?
C11 C12 1.3926(17) . ?
C11 C10 1.3913(18) . ?
C18 H18 1.084(15) . ?
C18 C19 1.390(2) . ?
C10 H10 1.077(14) . ?
C21 H21 1.051(15) . ?
C21 C20 1.375(2) . ?
C20 H20 1.069(14) . ?
C20 C19 1.386(2) . ?
C16 H16A 1.01(2) . ?
C16 H16B 1.09(2) . ?
C16 H16C 1.04(3) . ?
C19 H19 1.051(15) . ?

loop_
_geom_torsion_atom_site_label_1
_geom_torsion_atom_site_label_2
_geom_torsion_atom_site_label_3
_geom_torsion_atom_site_label_4
_geom_torsion
_geom_torsion_site_symmetry_1
_geom_torsion_site_symmetry_2
_geom_torsion_site_symmetry_3
_geom_torsion_site_symmetry_4
_geom_torsion_publ_flag
S3 C2 C1 N4 1.20(8) . . . . ?
S3 C2 C1 C7 176.82(9) . . . . ?
S3 C2 C14 C9 175.52(10) . . . . ?
S3 C2 C14 C13 -7.56(12) . . . . ?
S3 C4 N4 C17 -178.91(7) . . . . ?
S3 C4 N4 C1 -0.54(9) . . . . ?
S5 C4 N4 C17 0.67(12) . . . . ?
S5 C4 N4 C1 179.04(9) . . . . ?
N4 C17 C22 C21 -177.62(11) . . . . ?
N4 C17 C18 C19 177.69(13) . . . . ?
N4 C1 C2 C14 -171.68(8) . . . . ?
N4 C1 C7 C8 -160.25(13) . . . . ?
O15 C12 C13 C14 179.76(10) . . . . ?
O15 C12 C11 C10 179.29(13) . . . . ?
C17 C22 C21 C20 -0.15(15) . . . . ?
C17 C18 C19 C20 0.02(18) . . . . ?
C2 C1 C7 C8 24.60(13) . . . . ?
C2 C14 C9 C8 -9.20(13) . . . . ?
C2 C14 C9 C10 174.77(11) . . . . ?
C2 C14 C13 C12 -175.53(11) . . . . ?
C7 C8 C9 C14 38.20(16) . . . . ?
C7 C8 C9 C10 -145.94(12) . . . . ?
C14 C9 C10 C11 1.17(13) . . . . ?
C14 C13 C12 C11 0.79(15) . . . . ?
C8 C9 C10 C11 -174.73(14) . . . . ?
C9 C10 C11 C12 0.85(16) . . . . ?
C13 C12 C11 C10 -1.84(14) . . . . ?
C22 C21 C20 C19 0.20(17) . . . . ?
C18 C19 C20 C21 -0.1(2) . . . . ?
